data_7117871
loop_
_publ_author_name
'Liu, Xun-Gao'
'Bao, Song-Song'
'Huang, Jian'
'Otsubo, Kazuya'
'Feng, Jian-Shen'
'Ren, Min'
'Hu, Feng-Chun'
'Sun, Zhihu'
'Zheng, Li-Min'
'Wei, Shiqiang'
'Kitagawa, Hiroshi'

_publ_section_title
;
 Homochiral metal phosphonate nanotubes.
;
_journal_issue 82
_journal_name_full 'Chemical communications (Cambridge, England)'
_journal_page_first 15141
_journal_page_last 15144
_journal_paper_doi 10.1039/c5cc05647k
_journal_volume 51
_journal_year 2015
_chemical_absolute_configuration unk
_chemical_formula_moiety 'C9 H16 Co N O5 P'
_chemical_formula_sum 'C9 H16 Co N O5 P'
_chemical_formula_weight 308.13
_chemical_name_systematic
;
?
;
_space_group_IT_number 173
_symmetry_cell_setting hexagonal
_symmetry_space_group_name_Hall 'P 6c'
_symmetry_space_group_name_H-M 'P 63'
_atom_sites_solution_hydrogens geom
_atom_sites_solution_primary direct
_atom_sites_solution_secondary difmap
_audit_creation_method SHELXL-97
_audit_update_record
;
2008-07-29 deposited with the CCDC.
2015-08-20 downloaded from the CCDC.
;
_cell_angle_alpha 90.00
_cell_angle_beta 90.00
_cell_angle_gamma 120.00
_cell_formula_units_Z 6
_cell_length_a 18.3143(10)
_cell_length_b 18.3143(10)
_cell_length_c 6.1688(5)
_cell_measurement_reflns_used 4180
_cell_measurement_temperature 291(2)
_cell_measurement_theta_max 27.48
_cell_measurement_theta_min 2.22
_cell_volume 1791.9(2)
_computing_cell_refinement 'Bruker XSCANS'
_computing_data_collection 'Bruker XSCANS'
_computing_data_reduction 'Bruker SHELXTL'
_computing_molecular_graphics 'Bruker SHELXTL'
_computing_publication_material 'Bruker SHELXTL'
_computing_structure_refinement 'Bruker SHELXTL'
_computing_structure_solution 'Bruker SHELXTL'
_diffrn_ambient_temperature 291(2)
_diffrn_measured_fraction_theta_full 0.999
_diffrn_measured_fraction_theta_max 0.999
_diffrn_measurement_device_type 'Bruker P4'
_diffrn_measurement_method '\w scans'
_diffrn_radiation_monochromator graphite
_diffrn_radiation_source 'fine-focus sealed tube'
_diffrn_radiation_type MoK\a
_diffrn_radiation_wavelength 0.71073
_diffrn_reflns_av_R_equivalents 0.0618
_diffrn_reflns_av_sigmaI/netI 0.0394
_diffrn_reflns_limit_h_max 23
_diffrn_reflns_limit_h_min -22
_diffrn_reflns_limit_k_max 23
_diffrn_reflns_limit_k_min -23
_diffrn_reflns_limit_l_max 5
_diffrn_reflns_limit_l_min -7
_diffrn_reflns_number 14116
_diffrn_reflns_theta_full 27.47
_diffrn_reflns_theta_max 27.47
_diffrn_reflns_theta_min 2.22
_exptl_absorpt_coefficient_mu 1.579
_exptl_absorpt_correction_T_max 0.957
_exptl_absorpt_correction_T_min 0.941
_exptl_absorpt_correction_type multi-scan
_exptl_absorpt_process_details '(SADABS; Bruker, 2000)'
_exptl_crystal_colour Pink
_exptl_crystal_density_diffrn 1.713
_exptl_crystal_density_method 'not measured'
_exptl_crystal_description Prism
_exptl_crystal_F_000 954
_exptl_crystal_size_max 0.20
_exptl_crystal_size_mid 0.03
_exptl_crystal_size_min 0.03
_refine_diff_density_max 0.850
_refine_diff_density_min -0.686
_refine_diff_density_rms 0.186
_refine_ls_abs_structure_details 'Flack H D (1983), Acta Cryst. A39, 876-881'
_refine_ls_abs_structure_Flack 0.03(3)
_refine_ls_extinction_method none
_refine_ls_goodness_of_fit_ref 1.033
_refine_ls_hydrogen_treatment constr
_refine_ls_matrix_type full
_refine_ls_number_parameters 155
_refine_ls_number_reflns 2188
_refine_ls_number_restraints 1
_refine_ls_restrained_S_all 1.032
_refine_ls_R_factor_all 0.0508
_refine_ls_R_factor_gt 0.0455
_refine_ls_shift/su_max 0.001
_refine_ls_shift/su_mean 0.000
_refine_ls_structure_factor_coef Fsqd
_refine_ls_weighting_details 'calc w=1/[\s^2^(Fo^2^)+(0.1087P)^2^+1.1720P] where P=(Fo^2^+2Fc^2^)/3'
_refine_ls_weighting_scheme calc
_refine_ls_wR_factor_gt 0.1414
_refine_ls_wR_factor_ref 0.1524
_reflns_number_gt 2043
_reflns_number_total 2188
_reflns_threshold_expression >2sigma(I)
_cod_data_source_file c5cc05647k2.cif
_cod_data_source_block 1
_cod_depositor_comments
;
The following automatic conversions were performed:

'_symmetry_cell_setting' value 'Hexagonal' changed to 'hexagonal'
according to
/usr/data/users/saulius/crontab/automatic-downloads/current/RSC/lib/dictionaries/cif_core.dic
dictionary named 'cif_core.dic' version 2.4.2 from 2011-04-26.

Automatic conversion script
Id: cif_fix_values 3271 2015-04-21 07:52:19Z andrius 
;
_cod_original_sg_symbol_Hall 'P 6c '
_cod_original_sg_symbol_H-M 'P 6(3) '
_cod_database_code 7117871

loop_
_symmetry_equiv_pos_as_xyz
'x, y, z'
'-y, x-y, z'
'-x+y, -x, z'
'-x, -y, z+1/2'
'y, -x+y, z+1/2'
'x-y, x, z+1/2'

loop_
_atom_site_label
_atom_site_type_symbol
_atom_site_fract_x
_atom_site_fract_y
_atom_site_fract_z
_atom_site_U_iso_or_equiv
_atom_site_adp_type
_atom_site_occupancy
_atom_site_symmetry_multiplicity
_atom_site_calc_flag
_atom_site_refinement_flags
Co1 Co 0.07214(4) 0.83065(4) 0.69758(15) 0.0175(2) Uani 1 1 d .
P1 P 0.02202(7) 0.77939(7) 0.2186(3) 0.0171(3) Uani 1 1 d .
O1 O 0.0425(2) 0.8491(2) 0.3861(7) 0.0209(8) Uani 1 1 d .
O2 O 0.0830(2) 0.8119(3) 0.0257(8) 0.0234(9) Uani 1 1 d .
O3 O -0.0697(2) 0.7345(2) 0.1504(6) 0.0210(8) Uani 1 1 d .
O1W O -0.0541(2) 0.7211(2) 0.7198(8) 0.0219(8) Uani 1 1 d .
H4A H -0.0891 0.7338 0.6247 0.026 Uiso 1 1 d R
H4B H -0.0705 0.7218 0.8588 0.026 Uiso 1 1 d R
O2W O 0.0208(3) 0.9093(3) 0.7911(9) 0.0322(11) Uani 1 1 d .
H5B H -0.0264 0.8773 0.8516 0.039 Uiso 1 1 d R
H5A H 0.0512 0.9565 0.8837 0.039 Uiso 1 1 d R
N1 N 0.1071(3) 0.7448(3) 0.5268(8) 0.0196(9) Uani 1 1 d .
H1C H 0.1508 0.7726 0.4710 0.023 Uiso 1 1 d R
C1 C 0.0419(4) 0.7026(4) 0.3585(10) 0.0226(11) Uani 1 1 d .
H1A H -0.0099 0.6595 0.4248 0.027 Uiso 1 1 calc R
H1B H 0.0603 0.6755 0.2545 0.027 Uiso 1 1 calc R
C2 C 0.1237(4) 0.6866(3) 0.6591(11) 0.0256(13) Uani 1 1 d .
H2 H 0.0766 0.6582 0.7610 0.031 Uiso 1 1 calc R
C3 C 0.2034(5) 0.7380(5) 0.7945(13) 0.0400(16) Uani 1 1 d .
H3A H 0.2512 0.7666 0.7000 0.060 Uiso 1 1 calc R
H3B H 0.2115 0.7010 0.8890 0.060 Uiso 1 1 calc R
H3C H 0.1976 0.7787 0.8794 0.060 Uiso 1 1 calc R
C4 C 0.1280(4) 0.6184(4) 0.5306(11) 0.0267(12) Uani 1 1 d .
C5 C 0.1798(5) 0.6387(4) 0.3473(15) 0.0416(18) Uani 1 1 d .
H5 H 0.2127 0.6950 0.3071 0.050 Uiso 1 1 calc R
C6 C 0.1832(5) 0.5773(4) 0.2249(17) 0.0469(19) Uani 1 1 d .
H6 H 0.2164 0.5922 0.1008 0.056 Uiso 1 1 calc R
C7 C 0.1374(5) 0.4941(5) 0.2868(16) 0.046(2) Uani 1 1 d .
H7 H 0.1404 0.4528 0.2064 0.055 Uiso 1 1 calc R
C8 C 0.0871(4) 0.4724(4) 0.4677(14) 0.0399(18) Uani 1 1 d .
H8 H 0.0559 0.4161 0.5095 0.048 Uiso 1 1 calc R
C9 C 0.0826(4) 0.5343(4) 0.5888(13) 0.0349(15) Uani 1 1 d .
H9 H 0.0484 0.5188 0.7113 0.042 Uiso 1 1 calc R

loop_
_atom_site_aniso_label
_atom_site_aniso_U_11
_atom_site_aniso_U_22
_atom_site_aniso_U_33
_atom_site_aniso_U_23
_atom_site_aniso_U_13
_atom_site_aniso_U_12
Co1 0.0206(3) 0.0200(3) 0.0112(4) 0.0004(4) -0.0002(4) 0.0096(2)
P1 0.0207(5) 0.0216(5) 0.0102(6) -0.0001(6) -0.0018(6) 0.0116(4)
O1 0.0281(18) 0.0224(17) 0.012(2) -0.0018(15) -0.0035(16) 0.0126(15)
O2 0.0203(17) 0.0338(19) 0.013(2) -0.0002(17) 0.0013(16) 0.0111(16)
O3 0.0208(16) 0.0267(16) 0.017(2) -0.0026(16) -0.0018(15) 0.0130(14)
O1W 0.0215(15) 0.0221(15) 0.019(2) -0.0011(19) -0.0034(19) 0.0082(12)
O2W 0.0294(19) 0.0260(19) 0.043(3) -0.0034(19) 0.0052(19) 0.0155(17)
N1 0.0214(19) 0.021(2) 0.015(2) 0.0042(19) 0.0017(19) 0.0101(17)
C1 0.030(3) 0.031(3) 0.010(3) -0.005(2) -0.003(2) 0.017(2)
C2 0.036(3) 0.028(2) 0.020(3) 0.005(2) 0.000(2) 0.021(2)
C3 0.052(4) 0.048(4) 0.033(4) -0.001(3) -0.010(3) 0.035(3)
C4 0.032(3) 0.029(3) 0.025(3) 0.005(3) -0.003(3) 0.020(2)
C5 0.048(4) 0.029(3) 0.051(5) 0.011(3) 0.019(4) 0.022(3)
C6 0.060(4) 0.042(3) 0.050(5) 0.015(4) 0.027(5) 0.035(3)
C7 0.054(4) 0.040(3) 0.059(5) 0.000(4) 0.001(4) 0.035(3)
C8 0.035(3) 0.026(3) 0.057(5) 0.007(3) 0.002(3) 0.014(3)
C9 0.033(3) 0.031(3) 0.039(4) 0.008(3) 0.005(3) 0.014(2)

loop_
_atom_type_symbol
_atom_type_description
_atom_type_scat_dispersion_real
_atom_type_scat_dispersion_imag
_atom_type_scat_source
C C 0.0033 0.0016 'International Tables Vol C Tables 4.2.6.8 and 6.1.1.4'
H H 0.0000 0.0000 'International Tables Vol C Tables 4.2.6.8 and 6.1.1.4'
N N 0.0061 0.0033 'International Tables Vol C Tables 4.2.6.8 and 6.1.1.4'
O O 0.0106 0.0060 'International Tables Vol C Tables 4.2.6.8 and 6.1.1.4'
P P 0.1023 0.0942 'International Tables Vol C Tables 4.2.6.8 and 6.1.1.4'
Co Co 0.3494 0.9721 'International Tables Vol C Tables 4.2.6.8 and 6.1.1.4'

loop_
_geom_angle_atom_site_label_1
_geom_angle_atom_site_label_2
_geom_angle_atom_site_label_3
_geom_angle
_geom_angle_site_symmetry_1
_geom_angle_site_symmetry_3
O1 Co1 O2 170.13(15) . 1_556
O1 Co1 O3 89.23(15) . 6_665
O2 Co1 O3 97.35(15) 1_556 6_665
O1 Co1 O2W 84.35(19) . .
O2 Co1 O2W 87.67(19) 1_556 .
O3 Co1 O2W 95.63(15) 6_665 .
O1 Co1 O1W 87.97(17) . .
O2 Co1 O1W 86.07(17) 1_556 .
O3 Co1 O1W 174.37(16) 6_665 .
O2W Co1 O1W 88.96(15) . .
O1 Co1 N1 82.42(17) . .
O2 Co1 N1 104.95(18) 1_556 .
O3 Co1 N1 88.99(15) 6_665 .
O2W Co1 N1 165.93(19) . .
O1W Co1 N1 85.80(15) . .
O3 P1 O2 112.9(2) . .
O3 P1 O1 112.5(2) . .
O2 P1 O1 111.8(2) . .
O3 P1 C1 107.8(2) . .
O2 P1 C1 106.1(2) . .
O1 P1 C1 105.1(2) . .
P1 O1 Co1 117.6(2) . .
P1 O2 Co1 135.1(2) . 1_554
P1 O3 Co1 133.7(2) . 5_454
Co1 O1W H4A 105.2 . .
Co1 O1W H4B 104.6 . .
H4A O1W H4B 107.5 . .
Co1 O2W H5B 106.9 . .
Co1 O2W H5A 121.0 . .
H5B O2W H5A 107.1 . .
C1 N1 C2 114.3(4) . .
C1 N1 Co1 105.0(3) . .
C2 N1 Co1 118.6(4) . .
C1 N1 H1C 109.2 . .
C2 N1 H1C 101.4 . .
Co1 N1 H1C 108.0 . .
N1 C1 P1 110.4(4) . .
N1 C1 H1A 109.6 . .
P1 C1 H1A 109.6 . .
N1 C1 H1B 109.6 . .
P1 C1 H1B 109.6 . .
H1A C1 H1B 108.1 . .
N1 C2 C4 114.7(5) . .
N1 C2 C3 109.4(5) . .
C4 C2 C3 111.5(5) . .
N1 C2 H2 107.0 . .
C4 C2 H2 107.0 . .
C3 C2 H2 107.0 . .
C2 C3 H3A 109.5 . .
C2 C3 H3B 109.5 . .
H3A C3 H3B 109.5 . .
C2 C3 H3C 109.5 . .
H3A C3 H3C 109.5 . .
H3B C3 H3C 109.5 . .
C9 C4 C5 117.1(6) . .
C9 C4 C2 122.2(6) . .
C5 C4 C2 120.7(5) . .
C6 C5 C4 121.6(6) . .
C6 C5 H5 119.2 . .
C4 C5 H5 119.2 . .
C7 C6 C5 119.9(8) . .
C7 C6 H6 120.0 . .
C5 C6 H6 120.0 . .
C8 C7 C6 119.7(7) . .
C8 C7 H7 120.1 . .
C6 C7 H7 120.1 . .
C7 C8 C9 120.2(6) . .
C7 C8 H8 119.9 . .
C9 C8 H8 119.9 . .
C4 C9 C8 121.3(7) . .
C4 C9 H9 119.3 . .
C8 C9 H9 119.3 . .

loop_
_geom_bond_atom_site_label_1
_geom_bond_atom_site_label_2
_geom_bond_distance
_geom_bond_site_symmetry_2
Co1 O1 2.070(4) .
Co1 O2 2.079(5) 1_556
Co1 O3 2.101(3) 6_665
Co1 O2W 2.156(4) .
Co1 O1W 2.180(3) .
Co1 N1 2.235(5) .
P1 O3 1.514(4) .
P1 O2 1.534(5) .
P1 O1 1.536(4) .
P1 C1 1.834(6) .
O2 Co1 2.079(5) 1_554
O3 Co1 2.101(3) 5_454
O1W H4A 0.9790 .
O1W H4B 0.9111 .
O2W H5B 0.8499 .
O2W H5A 0.9496 .
N1 C1 1.476(7) .
N1 C2 1.490(7) .
N1 H1C 0.7823 .
C1 H1A 0.9700 .
C1 H1B 0.9700 .
C2 C4 1.515(8) .
C2 C3 1.530(9) .
C2 H2 0.9800 .
C3 H3A 0.9600 .
C3 H3B 0.9600 .
C3 H3C 0.9600 .
C4 C9 1.382(8) .
C4 C5 1.401(10) .
C5 C6 1.382(11) .
C5 H5 0.9300 .
C6 C7 1.375(10) .
C6 H6 0.9300 .
C7 C8 1.373(11) .
C7 H7 0.9300 .
C8 C9 1.395(10) .
C8 H8 0.9300 .
C9 H9 0.9300 .
